data_2018889
loop_
_publ_author_name
'Sch\"afer, Marion C.'
'Bobev, Svilen'

_publ_section_title
;
 K and Ba distribution in the structures of the clathrate compounds
 K~<i>x~</i>Ba~16{-~<i>x</i>}(Ga,Sn)~136~ (<i>x</i> = 0.8, 4.4, and 12.9)
 and K~<i>x~</i>Ba~8{-~<i>x</i>}(Ga,Sn)~46~ (<i>x</i> = 0.3)
;
_journal_coeditor_code BI3054
_journal_issue 4
_journal_name_full 'Acta Crystallographica Section C'
_journal_page_first 319
_journal_page_last 323
_journal_paper_doi 10.1107/S0108270113006203
_journal_volume 69
_journal_year 2013
_chemical_formula_iupac 'K0.8 Ba15.2 Ga31.0 Sn105.0'
_chemical_formula_moiety 'K0.8 Ba15.2 Ga31.0 Sn105.0'
_chemical_formula_sum 'Ba15.1 Ga31 K0.9 Sn105'
_chemical_formula_weight 16732.79
_chemical_name_systematic
;
Potassium barium gallium tin
;
_space_group_IT_number 227
_symmetry_cell_setting cubic
_symmetry_space_group_name_Hall '-F 4vw 2vw 3'
_symmetry_space_group_name_H-M 'F d -3 m :2'
_atom_sites_solution_primary direct
_atom_sites_solution_secondary difmap
_audit_creation_method SHELXL97
_cell_angle_alpha 90.00
_cell_angle_beta 90.00
_cell_angle_gamma 90.00
_cell_formula_units_Z 1
_cell_length_a 17.0178(4)
_cell_length_b 17.0178(4)
_cell_length_c 17.0178(4)
_cell_measurement_reflns_used 4013
_cell_measurement_temperature 200(2)
_cell_measurement_theta_max 30.76
_cell_measurement_theta_min 3.39
_cell_volume 4928.4(2)
_computing_cell_refinement 'SMART (Bruker, 2002)'
_computing_data_collection 'SMART (Bruker, 2002)'
_computing_data_reduction 'SAINT (Bruker, 2002)'
_computing_molecular_graphics 'CrystalMaker (Palmer, 2007)'
_computing_publication_material 'SHELXTL (Sheldrick, 2008)'
_computing_structure_refinement 'SHELXTL (Sheldrick, 2008)'
_computing_structure_solution 'SHELXTL (Sheldrick, 2008)'
_diffrn_ambient_temperature 200(2)
_diffrn_measured_fraction_theta_full 0.995
_diffrn_measured_fraction_theta_max 0.995
_diffrn_measurement_device_type 'Bruker SMART APEX CCD area-detector'
_diffrn_measurement_method \w
_diffrn_radiation_monochromator graphite
_diffrn_radiation_source 'fine-focus sealed tube'
_diffrn_radiation_type MoK\a
_diffrn_radiation_wavelength 0.71073
_diffrn_reflns_av_R_equivalents 0.0479
_diffrn_reflns_av_sigmaI/netI 0.0120
_diffrn_reflns_limit_h_max 24
_diffrn_reflns_limit_h_min -24
_diffrn_reflns_limit_k_max 23
_diffrn_reflns_limit_k_min -24
_diffrn_reflns_limit_l_max 23
_diffrn_reflns_limit_l_min -23
_diffrn_reflns_number 18133
_diffrn_reflns_theta_full 30.85
_diffrn_reflns_theta_max 30.85
_diffrn_reflns_theta_min 2.07
_diffrn_standards_number 0
_exptl_absorpt_coefficient_mu 20.144
_exptl_absorpt_correction_T_max 0.1917
_exptl_absorpt_correction_T_min 0.1446
_exptl_absorpt_correction_type multi-scan
_exptl_absorpt_process_details '(SADABS; Sheldrick, 2008)'
_exptl_crystal_colour silver
_exptl_crystal_density_diffrn 5.638
_exptl_crystal_density_method 'not measured'
_exptl_crystal_description block
_exptl_crystal_F_000 7074
_exptl_crystal_size_max 0.096
_exptl_crystal_size_mid 0.088
_exptl_crystal_size_min 0.082
_refine_diff_density_max 2.661
_refine_diff_density_min -1.883
_refine_ls_extinction_method none
_refine_ls_goodness_of_fit_ref 1.349
_refine_ls_matrix_type full
_refine_ls_number_parameters 15
_refine_ls_number_reflns 415
_refine_ls_number_restraints 0
_refine_ls_restrained_S_all 1.349
_refine_ls_R_factor_all 0.0285
_refine_ls_R_factor_gt 0.0254
_refine_ls_shift/su_max 0.000
_refine_ls_shift/su_mean 0.000
_refine_ls_structure_factor_coef Fsqd
_refine_ls_weighting_details 'calc w = 1/[\s^2^(Fo^2^)+(0.0394P)^2^+347.9131P] where P=(Fo^2^+2Fc^2^)/3'
_refine_ls_weighting_scheme calc
_refine_ls_wR_factor_gt 0.0961
_refine_ls_wR_factor_ref 0.0973
_reflns_number_gt 386
_reflns_number_total 415
_reflns_threshold_expression I>2\s(I)
_cod_data_source_file bi3054.cif
_cod_data_source_block K1Ba15Ga31Sn105
_cod_original_sg_symbol_Hall 'F 4d 2 3 -1d'
_cod_original_sg_symbol_H-M 'F d -3 m'
_cod_original_formula_sum 'Ba15.10 Ga31 K0.90 Sn105'
_cod_database_code 2018889
_cod_database_fobs_code 2018889

loop_
_symmetry_equiv_pos_as_xyz
'x, y, z'
'-x+3/4, -y+1/4, z+1/2'
'-x+1/4, y+1/2, -z+3/4'
'x+1/2, -y+3/4, -z+1/4'
'z, x, y'
'z+1/2, -x+3/4, -y+1/4'
'-z+3/4, -x+1/4, y+1/2'
'-z+1/4, x+1/2, -y+3/4'
'y, z, x'
'-y+1/4, z+1/2, -x+3/4'
'y+1/2, -z+3/4, -x+1/4'
'-y+3/4, -z+1/4, x+1/2'
'y+3/4, x+1/4, -z+1/2'
'-y, -x, -z'
'y+1/4, -x+1/2, z+3/4'
'-y+1/2, x+3/4, z+1/4'
'x+3/4, z+1/4, -y+1/2'
'-x+1/2, z+3/4, y+1/4'
'-x, -z, -y'
'x+1/4, -z+1/2, y+3/4'
'z+3/4, y+1/4, -x+1/2'
'z+1/4, -y+1/2, x+3/4'
'-z+1/2, y+3/4, x+1/4'
'-z, -y, -x'
'x, y+1/2, z+1/2'
'-x+3/4, -y+3/4, z+1'
'-x+1/4, y+1, -z+5/4'
'x+1/2, -y+5/4, -z+3/4'
'z, x+1/2, y+1/2'
'z+1/2, -x+5/4, -y+3/4'
'-z+3/4, -x+3/4, y+1'
'-z+1/4, x+1, -y+5/4'
'y, z+1/2, x+1/2'
'-y+1/4, z+1, -x+5/4'
'y+1/2, -z+5/4, -x+3/4'
'-y+3/4, -z+3/4, x+1'
'y+3/4, x+3/4, -z+1'
'-y, -x+1/2, -z+1/2'
'y+1/4, -x+1, z+5/4'
'-y+1/2, x+5/4, z+3/4'
'x+3/4, z+3/4, -y+1'
'-x+1/2, z+5/4, y+3/4'
'-x, -z+1/2, -y+1/2'
'x+1/4, -z+1, y+5/4'
'z+3/4, y+3/4, -x+1'
'z+1/4, -y+1, x+5/4'
'-z+1/2, y+5/4, x+3/4'
'-z, -y+1/2, -x+1/2'
'x+1/2, y, z+1/2'
'-x+5/4, -y+1/4, z+1'
'-x+3/4, y+1/2, -z+5/4'
'x+1, -y+3/4, -z+3/4'
'z+1/2, x, y+1/2'
'z+1, -x+3/4, -y+3/4'
'-z+5/4, -x+1/4, y+1'
'-z+3/4, x+1/2, -y+5/4'
'y+1/2, z, x+1/2'
'-y+3/4, z+1/2, -x+5/4'
'y+1, -z+3/4, -x+3/4'
'-y+5/4, -z+1/4, x+1'
'y+5/4, x+1/4, -z+1'
'-y+1/2, -x, -z+1/2'
'y+3/4, -x+1/2, z+5/4'
'-y+1, x+3/4, z+3/4'
'x+5/4, z+1/4, -y+1'
'-x+1, z+3/4, y+3/4'
'-x+1/2, -z, -y+1/2'
'x+3/4, -z+1/2, y+5/4'
'z+5/4, y+1/4, -x+1'
'z+3/4, -y+1/2, x+5/4'
'-z+1, y+3/4, x+3/4'
'-z+1/2, -y, -x+1/2'
'x+1/2, y+1/2, z'
'-x+5/4, -y+3/4, z+1/2'
'-x+3/4, y+1, -z+3/4'
'x+1, -y+5/4, -z+1/4'
'z+1/2, x+1/2, y'
'z+1, -x+5/4, -y+1/4'
'-z+5/4, -x+3/4, y+1/2'
'-z+3/4, x+1, -y+3/4'
'y+1/2, z+1/2, x'
'-y+3/4, z+1, -x+3/4'
'y+1, -z+5/4, -x+1/4'
'-y+5/4, -z+3/4, x+1/2'
'y+5/4, x+3/4, -z+1/2'
'-y+1/2, -x+1/2, -z'
'y+3/4, -x+1, z+3/4'
'-y+1, x+5/4, z+1/4'
'x+5/4, z+3/4, -y+1/2'
'-x+1, z+5/4, y+1/4'
'-x+1/2, -z+1/2, -y'
'x+3/4, -z+1, y+3/4'
'z+5/4, y+3/4, -x+1/2'
'z+3/4, -y+1, x+3/4'
'-z+1, y+5/4, x+1/4'
'-z+1/2, -y+1/2, -x'
'-x, -y, -z'
'x-3/4, y-1/4, -z-1/2'
'x-1/4, -y-1/2, z-3/4'
'-x-1/2, y-3/4, z-1/4'
'-z, -x, -y'
'-z-1/2, x-3/4, y-1/4'
'z-3/4, x-1/4, -y-1/2'
'z-1/4, -x-1/2, y-3/4'
'-y, -z, -x'
'y-1/4, -z-1/2, x-3/4'
'-y-1/2, z-3/4, x-1/4'
'y-3/4, z-1/4, -x-1/2'
'-y-3/4, -x-1/4, z-1/2'
'y, x, z'
'-y-1/4, x-1/2, -z-3/4'
'y-1/2, -x-3/4, -z-1/4'
'-x-3/4, -z-1/4, y-1/2'
'x-1/2, -z-3/4, -y-1/4'
'x, z, y'
'-x-1/4, z-1/2, -y-3/4'
'-z-3/4, -y-1/4, x-1/2'
'-z-1/4, y-1/2, -x-3/4'
'z-1/2, -y-3/4, -x-1/4'
'z, y, x'
'-x, -y+1/2, -z+1/2'
'x-3/4, y+1/4, -z'
'x-1/4, -y, z-1/4'
'-x-1/2, y-1/4, z+1/4'
'-z, -x+1/2, -y+1/2'
'-z-1/2, x-1/4, y+1/4'
'z-3/4, x+1/4, -y'
'z-1/4, -x, y-1/4'
'-y, -z+1/2, -x+1/2'
'y-1/4, -z, x-1/4'
'-y-1/2, z-1/4, x+1/4'
'y-3/4, z+1/4, -x'
'-y-3/4, -x+1/4, z'
'y, x+1/2, z+1/2'
'-y-1/4, x, -z-1/4'
'y-1/2, -x-1/4, -z+1/4'
'-x-3/4, -z+1/4, y'
'x-1/2, -z-1/4, -y+1/4'
'x, z+1/2, y+1/2'
'-x-1/4, z, -y-1/4'
'-z-3/4, -y+1/4, x'
'-z-1/4, y, -x-1/4'
'z-1/2, -y-1/4, -x+1/4'
'z, y+1/2, x+1/2'
'-x+1/2, -y, -z+1/2'
'x-1/4, y-1/4, -z'
'x+1/4, -y-1/2, z-1/4'
'-x, y-3/4, z+1/4'
'-z+1/2, -x, -y+1/2'
'-z, x-3/4, y+1/4'
'z-1/4, x-1/4, -y'
'z+1/4, -x-1/2, y-1/4'
'-y+1/2, -z, -x+1/2'
'y+1/4, -z-1/2, x-1/4'
'-y, z-3/4, x+1/4'
'y-1/4, z-1/4, -x'
'-y-1/4, -x-1/4, z'
'y+1/2, x, z+1/2'
'-y+1/4, x-1/2, -z-1/4'
'y, -x-3/4, -z+1/4'
'-x-1/4, -z-1/4, y'
'x, -z-3/4, -y+1/4'
'x+1/2, z, y+1/2'
'-x+1/4, z-1/2, -y-1/4'
'-z-1/4, -y-1/4, x'
'-z+1/4, y-1/2, -x-1/4'
'z, -y-3/4, -x+1/4'
'z+1/2, y, x+1/2'
'-x+1/2, -y+1/2, -z'
'x-1/4, y+1/4, -z-1/2'
'x+1/4, -y, z-3/4'
'-x, y-1/4, z-1/4'
'-z+1/2, -x+1/2, -y'
'-z, x-1/4, y-1/4'
'z-1/4, x+1/4, -y-1/2'
'z+1/4, -x, y-3/4'
'-y+1/2, -z+1/2, -x'
'y+1/4, -z, x-3/4'
'-y, z-1/4, x-1/4'
'y-1/4, z+1/4, -x-1/2'
'-y-1/4, -x+1/4, z-1/2'
'y+1/2, x+1/2, z'
'-y+1/4, x, -z-3/4'
'y, -x-1/4, -z-1/4'
'-x-1/4, -z+1/4, y-1/2'
'x, -z-1/4, -y-1/4'
'x+1/2, z+1/2, y'
'-x+1/4, z, -y-3/4'
'-z-1/4, -y+1/4, x-1/2'
'-z+1/4, y, -x-3/4'
'z, -y-1/4, -x-1/4'
'z+1/2, y+1/2, x'

loop_
_atom_site_type_symbol
_atom_site_label
_atom_site_fract_x
_atom_site_fract_y
_atom_site_fract_z
_atom_site_U_iso_or_equiv
_atom_site_adp_type
_atom_site_calc_flag
_atom_site_refinement_flags
_atom_site_occupancy
_atom_site_symmetry_multiplicity
Ba Ba 0.0000 0.0000 0.0000 0.0187(5) Uani d SP 0.951(11) 12
K K 0.0000 0.0000 0.0000 0.0187(5) Uani d SP 0.049(11) 12
Sn Sn1 0.06791(3) 0.06791(3) 0.37267(4) 0.0141(2) Uani d SP 0.70 2
Ga Ga1 0.06791(3) 0.06791(3) 0.37267(4) 0.0141(2) Uani d SP 0.30 2
Sn Sn2 0.21823(4) 0.21823(4) 0.21823(4) 0.0149(3) Uani d S 1 6
Sn Sn3 0.1250 0.1250 0.1250 0.0123(8) Uani d SP 0.73(4) 24
Ga Ga3 0.1250 0.1250 0.1250 0.0123(8) Uani d SP 0.27(4) 24

loop_
_atom_site_aniso_label
_atom_site_aniso_U_11
_atom_site_aniso_U_22
_atom_site_aniso_U_33
_atom_site_aniso_U_12
_atom_site_aniso_U_13
_atom_site_aniso_U_23
Ba 0.0187(5) 0.0187(5) 0.0187(5) -0.0027(3) -0.0027(3) -0.0027(3)
K 0.0187(5) 0.0187(5) 0.0187(5) -0.0027(3) -0.0027(3) -0.0027(3)
Sn1 0.0136(3) 0.0136(3) 0.0151(4) 0.0017(2) 0.00021(17) 0.00021(17)
Ga1 0.0136(3) 0.0136(3) 0.0151(4) 0.0017(2) 0.00021(17) 0.00021(17)
Sn2 0.0149(3) 0.0149(3) 0.0149(3) 0.0019(2) 0.0019(2) 0.0019(2)
Sn3 0.0123(8) 0.0123(8) 0.0123(8) 0.000 0.000 0.000
Ga3 0.0123(8) 0.0123(8) 0.0123(8) 0.000 0.000 0.000

loop_
_atom_type_symbol
_atom_type_description
_atom_type_scat_dispersion_real
_atom_type_scat_dispersion_imag
_atom_type_scat_source
K K 0.2009 0.2494 'International Tables Vol C Tables 4.2.6.8 and 6.1.1.4'
Ga Ga 0.2307 1.6083 'International Tables Vol C Tables 4.2.6.8 and 6.1.1.4'
Sn Sn -0.6537 1.4246 'International Tables Vol C Tables 4.2.6.8 and 6.1.1.4'
Ba Ba -0.3244 2.2819 'International Tables Vol C Tables 4.2.6.8 and 6.1.1.4'

loop_
_geom_angle_atom_site_label_1
_geom_angle_atom_site_label_2
_geom_angle_atom_site_label_3
_geom_angle_site_symmetry_1
_geom_angle_site_symmetry_3
_geom_angle
Sn1 Sn1 Sn1 149 129 119.627(6)
Sn1 Sn1 Sn1 149 50_454 109.77(3)
Sn1 Sn1 Sn2 149 50_454 104.30(3)
Sn1 Sn1 Sn2 50_454 50_454 108.31(3)
Sn3 Sn2 Sn1 . 34_544 106.95(3)
Sn1 Sn2 Sn1 34_544 50_454 111.87(3)
Sn2 Sn3 Sn2 76_445 27_544 109.4710(10)

loop_
_geom_bond_atom_site_label_1
_geom_bond_atom_site_label_2
_geom_bond_site_symmetry_2
_geom_bond_distance
Ba Sn3 . 3.68450(10)
Ba Sn2 172 3.7917(5)
Ba Sn1 83_445 3.9110(5)
Sn1 Sn1 149 2.7179(7)
Sn1 Sn1 129 2.7179(7)
Sn1 Sn1 50_454 2.7480(15)
Sn1 Sn2 50_454 2.7685(8)
Sn2 Sn3 . 2.7481(12)
Sn2 Sn1 34_544 2.7684(8)
Sn2 Sn1 50_454 2.7684(8)
Sn2 Sn1 78_445 2.7684(8)
Sn3 Sn2 76_445 2.7481(12)
Sn3 Sn2 27_544 2.7481(12)
Sn3 Sn2 50_454 2.7481(12)
